data_4326219
loop_
_publ_author_name
'Shun-Ze Zhan'
'Mian Li'
'Xiao-Ping Zhou'
'Jia Ni'
'Xiao-Chun Huang'
'Dan Li'

_publ_section_title
;
 From Simple to Complex: Topological Evolution and Luminescence Variation
 in a Copper(I) Pyridylpyrazolate System Tuned via Second Ligating Spacers
;
_journal_name_full 'Inorganic Chemistry'
_journal_page_first 8879
_journal_page_last 8892
_journal_paper_doi 10.1021/ic200854s
_journal_volume 50
_journal_year 2011
_chemical_formula_moiety 'C15 H9 Cu3 N6'
_chemical_formula_sum 'C15 H9 Cu3 N6'
_chemical_formula_weight 463.90
_chemical_name_systematic
; 
 ? 
;
_space_group_IT_number 14
_symmetry_cell_setting monoclinic
_symmetry_space_group_name_Hall '-P 2yn'
_symmetry_space_group_name_H-M 'P 1 21/n 1'
_atom_sites_solution_hydrogens geom
_atom_sites_solution_primary direct
_atom_sites_solution_secondary difmap
_audit_creation_method SHELXL-97
_cell_angle_alpha 90.00
_cell_angle_beta 95.5100(10)
_cell_angle_gamma 90.00
_cell_formula_units_Z 4
_cell_length_a 5.6874(3)
_cell_length_b 13.2637(7)
_cell_length_c 20.5449(11)
_cell_measurement_reflns_used 3120
_cell_measurement_temperature 293(2)
_cell_measurement_theta_max 27.664
_cell_measurement_theta_min 2.521
_cell_volume 1542.66(14)
_computing_cell_refinement 'Bruker SMART'
_computing_data_collection 'Bruker SMART'
_computing_data_reduction 'Bruker SAINT'
_computing_molecular_graphics 'Bruker SHELXTL'
_computing_publication_material 'Bruker SHELXTL'
_computing_structure_refinement 'SHELXL-97 (Sheldrick, 1997)'
_computing_structure_solution 'SHELXS-97 (Sheldrick, 1990)'
_diffrn_ambient_temperature 293(2)
_diffrn_measured_fraction_theta_full 0.999
_diffrn_measured_fraction_theta_max 0.999
_diffrn_measurement_device_type 'CCD area detector'
_diffrn_measurement_method 'phi and omega scans'
_diffrn_radiation_monochromator graphite
_diffrn_radiation_source 'fine-focus sealed tube'
_diffrn_radiation_type MoK\a
_diffrn_radiation_wavelength 0.71073
_diffrn_reflns_av_R_equivalents 0.0230
_diffrn_reflns_av_sigmaI/netI 0.0264
_diffrn_reflns_limit_h_max 5
_diffrn_reflns_limit_h_min -6
_diffrn_reflns_limit_k_max 14
_diffrn_reflns_limit_k_min -15
_diffrn_reflns_limit_l_max 24
_diffrn_reflns_limit_l_min -20
_diffrn_reflns_number 8209
_diffrn_reflns_theta_full 25.00
_diffrn_reflns_theta_max 25.00
_diffrn_reflns_theta_min 2.52
_exptl_absorpt_coefficient_mu 4.106
_exptl_absorpt_correction_T_max 0.3927
_exptl_absorpt_correction_T_min 0.3626
_exptl_absorpt_correction_type multi-scan
_exptl_absorpt_process_details sadabs
_exptl_crystal_colour 'light yellow'
_exptl_crystal_density_diffrn 1.997
_exptl_crystal_density_meas ?
_exptl_crystal_description block
_exptl_crystal_F_000 912
_exptl_crystal_size_max 0.31
_exptl_crystal_size_mid 0.30
_exptl_crystal_size_min 0.28
_refine_diff_density_max 0.470
_refine_diff_density_min -0.350
_refine_diff_density_rms 0.071
_refine_ls_extinction_method none
_refine_ls_goodness_of_fit_ref 1.046
_refine_ls_hydrogen_treatment constr
_refine_ls_matrix_type full
_refine_ls_number_parameters 217
_refine_ls_number_reflns 2711
_refine_ls_number_restraints 0
_refine_ls_restrained_S_all 1.046
_refine_ls_R_factor_all 0.0293
_refine_ls_R_factor_gt 0.0258
_refine_ls_shift/su_max 0.002
_refine_ls_shift/su_mean 0.000
_refine_ls_structure_factor_coef Fsqd
_refine_ls_weighting_details 'calc w=1/[\s^2^(Fo^2^)+(0.0327P)^2^+1.1026P] where P=(Fo^2^+2Fc^2^)/3'
_refine_ls_weighting_scheme calc
_refine_ls_wR_factor_gt 0.0643
_refine_ls_wR_factor_ref 0.0660
_reflns_number_gt 2467
_reflns_number_total 2711
_reflns_threshold_expression >2sigma(I)
_cod_data_source_file ic200854s_si_002_6.cif
_cod_data_source_block 5
_cod_depositor_comments
;
The following automatic conversions were performed:

'_exptl_crystal_density_meas' value 'none' was changed to '?' - the
value is perceived as not measured.

Automatic conversion script
Id: cif_fix_values 3008 2015-01-20 13:52:24Z robertas 
;
_cod_database_code 4326219

loop_
_symmetry_equiv_pos_as_xyz
'x, y, z'
'-x+1/2, y+1/2, -z+1/2'
'-x, -y, -z'
'x-1/2, -y-1/2, z-1/2'

loop_
_atom_site_label
_atom_site_type_symbol
_atom_site_fract_x
_atom_site_fract_y
_atom_site_fract_z
_atom_site_U_iso_or_equiv
_atom_site_adp_type
_atom_site_occupancy
_atom_site_symmetry_multiplicity
_atom_site_calc_flag
_atom_site_refinement_flags
_atom_site_disorder_assembly
_atom_site_disorder_group
Cu1 Cu 1.06212(6) 0.60200(2) 0.229989(16) 0.03016(11) Uani 1 1 d . . .
Cu2 Cu 1.06496(6) 0.76141(3) 0.128097(18) 0.03614(12) Uani 1 1 d . A .
N3 N 0.8238(4) 0.66614(16) 0.11270(11) 0.0271(5) Uani 1 1 d . . .
N1 N 0.5274(4) 0.24116(17) 0.22649(11) 0.0297(5) Uani 1 1 d . . .
N2 N 0.8351(4) 0.58504(15) 0.15371(11) 0.0257(5) Uani 1 1 d . A .
C1 C 0.3977(5) 0.3772(2) 0.15551(14) 0.0294(6) Uani 1 1 d . . .
H1 H 0.2766 0.4056 0.1278 0.035 Uiso 1 1 calc R . .
C4 C 0.7866(4) 0.37879(19) 0.20802(13) 0.0270(6) Uani 1 1 d . . .
H4 H 0.9350 0.4080 0.2167 0.032 Uiso 1 1 calc R . .
C5 C 0.6147(4) 0.42638(19) 0.16614(12) 0.0233(5) Uani 1 1 d . A .
C13 C 0.3500(5) 0.7246(2) -0.01902(14) 0.0339(7) Uani 1 1 d . A .
H13 H 0.2479 0.6715 -0.0126 0.041 Uiso 1 1 calc R . .
N4 N 0.4203(4) 0.87663(18) -0.07675(12) 0.0341(6) Uani 1 1 d . . .
C6 C 0.6543(4) 0.52227(19) 0.13412(12) 0.0242(5) Uani 1 1 d . . .
C8 C 0.6351(5) 0.6544(2) 0.06770(12) 0.0264(6) Uani 1 1 d . A .
C7 C 0.5248(5) 0.5646(2) 0.08002(13) 0.0291(6) Uani 1 1 d . A .
H7 H 0.3908 0.5378 0.0568 0.035 Uiso 1 1 calc R . .
C11 C 0.6325(5) 0.8807(2) -0.04211(16) 0.0426(8) Uani 1 1 d . . .
H11 H 0.7317 0.9343 -0.0496 0.051 Uiso 1 1 calc R . .
C12 C 0.2855(5) 0.7981(2) -0.06461(14) 0.0348(7) Uani 1 1 d . . .
H12 H 0.1385 0.7926 -0.0884 0.042 Uiso 1 1 calc R . .
C9 C 0.5689(5) 0.7302(2) 0.01734(13) 0.0274(6) Uani 1 1 d . . .
C3 C 0.7367(5) 0.2886(2) 0.23652(13) 0.0282(6) Uani 1 1 d . . .
H3 H 0.8548 0.2586 0.2644 0.034 Uiso 1 1 calc R . .
C10 C 0.7112(5) 0.8104(2) 0.00354(15) 0.0409(8) Uani 1 1 d . A .
H10 H 0.8613 0.8165 0.0255 0.049 Uiso 1 1 calc R . .
C2 C 0.3627(5) 0.2873(2) 0.18575(14) 0.0320(6) Uani 1 1 d . . .
H2 H 0.2162 0.2563 0.1776 0.038 Uiso 1 1 calc R . .
N6A N 1.3530(5) 0.56802(19) 0.27545(13) 0.0357(6) Uani 0.50 1 d P A 1
N6B N 1.5294(5) 0.5512(2) 0.30547(13) 0.0361(6) Uani 0.50 1 d P . 1
C15A C 1.3530(5) 0.56802(19) 0.27545(13) 0.0357(6) Uani 0.50 1 d P A 2
C15B C 1.5294(5) 0.5512(2) 0.30547(13) 0.0361(6) Uani 0.50 1 d P . 2
C14A C 1.3082(5) 0.8526(2) 0.13560(13) 0.0380(6) Uani 0.50 1 d P A 1
C14B C 1.4568(5) 0.9113(2) 0.13830(13) 0.0359(6) Uani 0.50 1 d P A 1
N5A N 1.3082(5) 0.8526(2) 0.13560(13) 0.0380(6) Uani 0.50 1 d P A 2
N5B N 1.4568(5) 0.9113(2) 0.13830(13) 0.0359(6) Uani 0.50 1 d P A 2
Cu3 Cu 1.68381(6) 1.01531(3) 0.147196(17) 0.03476(12) Uani 1 1 d . . .

loop_
_atom_site_aniso_label
_atom_site_aniso_U_11
_atom_site_aniso_U_22
_atom_site_aniso_U_33
_atom_site_aniso_U_23
_atom_site_aniso_U_13
_atom_site_aniso_U_12
Cu1 0.02470(19) 0.02557(19) 0.0376(2) 0.00060(13) -0.01069(14) -0.00014(13)
Cu2 0.0317(2) 0.0307(2) 0.0438(2) 0.00404(15) -0.00796(15) -0.01452(15)
N3 0.0256(12) 0.0228(11) 0.0315(12) 0.0046(9) -0.0048(9) -0.0040(9)
N1 0.0259(12) 0.0255(12) 0.0364(13) 0.0062(9) -0.0040(10) -0.0022(9)
N2 0.0250(11) 0.0202(11) 0.0302(12) 0.0023(9) -0.0053(9) -0.0030(9)
C1 0.0215(13) 0.0274(14) 0.0374(15) 0.0048(11) -0.0068(11) 0.0005(11)
C4 0.0205(13) 0.0248(13) 0.0345(15) -0.0022(11) -0.0039(11) -0.0039(10)
C5 0.0228(13) 0.0203(12) 0.0263(13) -0.0034(10) 0.0001(10) 0.0002(10)
C13 0.0293(15) 0.0333(15) 0.0374(16) 0.0058(12) -0.0060(12) -0.0107(12)
N4 0.0307(13) 0.0328(13) 0.0367(13) 0.0103(10) -0.0079(10) -0.0051(10)
C6 0.0226(13) 0.0221(13) 0.0272(13) -0.0004(10) -0.0014(10) -0.0018(10)
C8 0.0243(13) 0.0264(14) 0.0275(13) 0.0019(11) -0.0027(10) -0.0038(11)
C7 0.0251(14) 0.0291(14) 0.0312(14) 0.0004(11) -0.0074(11) -0.0064(11)
C11 0.0333(16) 0.0419(18) 0.0498(19) 0.0184(14) -0.0108(13) -0.0152(14)
C12 0.0268(14) 0.0380(16) 0.0370(16) 0.0076(12) -0.0102(12) -0.0071(12)
C9 0.0250(14) 0.0277(14) 0.0290(14) 0.0014(11) 0.0003(11) -0.0014(11)
C3 0.0213(13) 0.0264(14) 0.0349(15) 0.0023(11) -0.0071(11) -0.0011(11)
C10 0.0270(15) 0.0451(18) 0.0476(18) 0.0161(14) -0.0129(13) -0.0102(13)
C2 0.0213(14) 0.0287(14) 0.0442(17) 0.0056(12) -0.0059(12) -0.0065(11)
N6A 0.0320(14) 0.0268(13) 0.0457(16) -0.0078(11) -0.0096(12) 0.0059(11)
N6B 0.0321(14) 0.0295(14) 0.0440(16) -0.0096(12) -0.0096(12) 0.0088(11)
C15A 0.0320(14) 0.0268(13) 0.0457(16) -0.0078(11) -0.0096(12) 0.0059(11)
C15B 0.0321(14) 0.0295(14) 0.0440(16) -0.0096(12) -0.0096(12) 0.0088(11)
C14A 0.0343(15) 0.0351(15) 0.0429(16) -0.0004(12) -0.0053(12) -0.0083(13)
C14B 0.0292(14) 0.0315(14) 0.0444(16) 0.0043(12) -0.0103(11) -0.0082(12)
N5A 0.0343(15) 0.0351(15) 0.0429(16) -0.0004(12) -0.0053(12) -0.0083(13)
N5B 0.0292(14) 0.0315(14) 0.0444(16) 0.0043(12) -0.0103(11) -0.0082(12)
Cu3 0.0270(2) 0.0337(2) 0.0410(2) 0.00680(15) -0.00987(15) -0.01020(14)

loop_
_atom_type_symbol
_atom_type_description
_atom_type_scat_dispersion_real
_atom_type_scat_dispersion_imag
_atom_type_scat_source
C C 0.0033 0.0016 'International Tables Vol C Tables 4.2.6.8 and 6.1.1.4'
H H 0.0000 0.0000 'International Tables Vol C Tables 4.2.6.8 and 6.1.1.4'
N N 0.0061 0.0033 'International Tables Vol C Tables 4.2.6.8 and 6.1.1.4'
Cu Cu 0.3201 1.2651 'International Tables Vol C Tables 4.2.6.8 and 6.1.1.4'

loop_
_geom_angle_atom_site_label_1
_geom_angle_atom_site_label_2
_geom_angle_atom_site_label_3
_geom_angle
_geom_angle_site_symmetry_1
_geom_angle_site_symmetry_3
N6A Cu1 N2 149.21(10) . .
N6A Cu1 N1 103.51(10) . 2_655
N2 Cu1 N1 105.73(9) . 2_655
N6A Cu1 Cu2 117.20(9) . .
N2 Cu1 Cu2 64.13(6) . .
N1 Cu1 Cu2 72.41(7) 2_655 .
C14A Cu2 N3 174.78(11) . .
C14A Cu2 Cu1 117.70(9) . .
N3 Cu2 Cu1 65.50(6) . .
C8 N3 N2 108.5(2) . .
C8 N3 Cu2 135.46(18) . .
N2 N3 Cu2 115.99(15) . .
C2 N1 C3 115.9(2) . .
C2 N1 Cu1 118.41(17) . 2_645
C3 N1 Cu1 125.72(17) . 2_645
C6 N2 N3 108.2(2) . .
C6 N2 Cu1 137.47(18) . .
N3 N2 Cu1 113.24(15) . .
C2 C1 C5 120.1(2) . .
C3 C4 C5 119.9(2) . .
C4 C5 C1 116.4(2) . .
C4 C5 C6 123.0(2) . .
C1 C5 C6 120.6(2) . .
C12 C13 C9 119.6(3) . .
C12 N4 C11 115.9(2) . .
C12 N4 Cu3 122.56(18) . 3_775
C11 N4 Cu3 121.50(19) . 3_775
N2 C6 C7 108.6(2) . .
N2 C6 C5 123.2(2) . .
C7 C6 C5 128.2(2) . .
N3 C8 C7 108.5(2) . .
N3 C8 C9 122.3(2) . .
C7 C8 C9 129.1(2) . .
C8 C7 C6 106.2(2) . .
N4 C11 C10 123.7(3) . .
N4 C12 C13 124.1(2) . .
C10 C9 C13 116.3(2) . .
C10 C9 C8 123.8(2) . .
C13 C9 C8 119.9(2) . .
N1 C3 C4 123.9(2) . .
C11 C10 C9 120.4(3) . .
N1 C2 C1 123.9(2) . .
N6B N6A Cu1 176.5(3) . .
N6A N6B Cu3 176.4(3) . 2_845
C14B C14A Cu2 177.6(3) . .
C14A C14B Cu3 174.8(3) . .
C15B Cu3 N6B 0.0(2) 2_855 2_855
C15B Cu3 C14B 141.99(11) 2_855 .
N6B Cu3 C14B 141.99(11) 2_855 .
C15B Cu3 N4 111.12(10) 2_855 3_775
N6B Cu3 N4 111.12(10) 2_855 3_775
C14B Cu3 N4 106.83(10) . 3_775

loop_
_geom_bond_atom_site_label_1
_geom_bond_atom_site_label_2
_geom_bond_distance
_geom_bond_site_symmetry_2
Cu1 N6A 1.875(3) .
Cu1 N2 1.945(2) .
Cu1 N1 2.134(2) 2_655
Cu1 Cu2 2.9764(5) .
Cu2 C14A 1.833(3) .
Cu2 N3 1.869(2) .
N3 C8 1.357(3) .
N3 N2 1.364(3) .
N1 C2 1.342(3) .
N1 C3 1.345(3) .
N1 Cu1 2.134(2) 2_645
N2 C6 1.354(3) .
C1 C2 1.368(4) .
C1 C5 1.394(4) .
C4 C3 1.373(4) .
C4 C5 1.390(4) .
C5 C6 1.459(4) .
C13 C12 1.378(4) .
C13 C9 1.391(4) .
N4 C12 1.331(4) .
N4 C11 1.342(4) .
N4 Cu3 2.082(2) 3_775
C6 C7 1.391(4) .
C8 C7 1.380(4) .
C8 C9 1.466(4) .
C11 C10 1.367(4) .
C9 C10 1.382(4) .
N6A N6B 1.148(4) .
N6B Cu3 1.878(2) 2_845
C14A C14B 1.147(4) .
C14B Cu3 1.886(3) .
Cu3 C15B 1.878(3) 2_855
Cu3 N6B 1.878(3) 2_855
Cu3 N4 2.082(2) 3_775
